data_2201853
loop_
_publ_author_name
'Rabe, Gerd W.'
'Rhatigan, Brian'
'Golen, James A.'
'Rheingold, Arnold L.'

_publ_section_title
;Dichloro(2,2',4,4',6,6'-hexamethyl-<i>m</i>-terphenyl)bis(<i>N</i>-methylimidazole)(tetrahydrofuran)samarium(III)
 toluene disolvate
;
_journal_issue 3
_journal_name_full 'Acta Crystallographica Section E'
_journal_page_first m99
_journal_page_last m101
_journal_paper_doi 10.1107/S1600536803003076
_journal_volume 59
_journal_year 2003
_chemical_formula_moiety '[Sm (C24 H25) (C4 H6 N2)2 (C4 H8 O) Cl2] , 2C7 H8'
_chemical_formula_sum 'C50 H61 Cl2 N4 O Sm'
_chemical_formula_weight 955.28
_chemical_name_systematic
;
 ?
;
_space_group_IT_number 15
_symmetry_cell_setting monoclinic
_symmetry_space_group_name_Hall '-C 2yc'
_symmetry_space_group_name_H-M 'C 1 2/c 1'
_atom_sites_solution_hydrogens geom
_atom_sites_solution_primary direct
_atom_sites_solution_secondary difmap
_audit_creation_method SHELXL-97
_cell_angle_alpha 90.00
_cell_angle_beta 116.5360(4)
_cell_angle_gamma 90.00
_cell_formula_units_Z 4
_cell_length_a 21.5031(2)
_cell_length_b 13.9259(2)
_cell_length_c 17.6668(2)
_cell_measurement_reflns_used 7462
_cell_measurement_temperature 173(2)
_cell_measurement_theta_max 28.20
_cell_measurement_theta_min 2.10
_cell_volume 4733.01(10)
_computing_cell_refinement SMART
_computing_data_collection 'SMART (Bruker, 2001)'
_computing_data_reduction 'SAINT and SHELXTL (Bruker, 2001)'
_computing_molecular_graphics SHELXTL
_computing_publication_material SHELXTL
_computing_structure_refinement 'SHELXL97 (Sheldrick, 1997)'
_computing_structure_solution 'SHELXS97 (Sheldrick, 1997)'
_diffrn_ambient_temperature 173(2)
_diffrn_measured_fraction_theta_full 0.957
_diffrn_measured_fraction_theta_max 0.957
_diffrn_measurement_device_type 'Bruker APEX CCD area-detector'
_diffrn_measurement_method '\f and \w scans'
_diffrn_radiation_monochromator graphite
_diffrn_radiation_source 'fine-focus sealed tube'
_diffrn_radiation_type MoK\a
_diffrn_radiation_wavelength 0.71073
_diffrn_reflns_av_R_equivalents 0.0255
_diffrn_reflns_av_sigmaI/netI 0.0292
_diffrn_reflns_limit_h_max 23
_diffrn_reflns_limit_h_min -26
_diffrn_reflns_limit_k_max 17
_diffrn_reflns_limit_k_min -15
_diffrn_reflns_limit_l_max 18
_diffrn_reflns_limit_l_min -22
_diffrn_reflns_number 10236
_diffrn_reflns_theta_full 26.50
_diffrn_reflns_theta_max 26.50
_diffrn_reflns_theta_min 1.81
_diffrn_standards_number 0
_exptl_absorpt_coefficient_mu 1.393
_exptl_absorpt_correction_T_max 0.7681
_exptl_absorpt_correction_T_min 0.5427
_exptl_absorpt_correction_type multi-scan
_exptl_absorpt_process_details '(SADABS; Bruker, 2001)'
_exptl_crystal_colour yellow
_exptl_crystal_density_diffrn 1.341
_exptl_crystal_density_method 'not measured'
_exptl_crystal_description block
_exptl_crystal_F_000 1972
_exptl_crystal_size_max 0.50
_exptl_crystal_size_mid 0.40
_exptl_crystal_size_min 0.20
_refine_diff_density_max 0.953
_refine_diff_density_min -0.560
_refine_ls_extinction_method none
_refine_ls_goodness_of_fit_ref 1.205
_refine_ls_hydrogen_treatment constr
_refine_ls_matrix_type full
_refine_ls_number_parameters 267
_refine_ls_number_reflns 4686
_refine_ls_number_restraints 0
_refine_ls_restrained_S_all 1.205
_refine_ls_R_factor_all 0.0526
_refine_ls_R_factor_gt 0.0429
_refine_ls_shift/su_max 0.005
_refine_ls_shift/su_mean 0.000
_refine_ls_structure_factor_coef Fsqd
_refine_ls_weighting_details 'calc w = 1/[\s^2^(Fo^2^)+(0.0301P)^2^+28.1537P] where P = (Fo^2^+2Fc^2^)/3'
_refine_ls_weighting_scheme calc
_refine_ls_wR_factor_gt 0.0973
_refine_ls_wR_factor_ref 0.1046
_reflns_number_gt 4054
_reflns_number_total 4686
_reflns_threshold_expression I>2\s(I)
_cod_data_source_file cf6236.cif
_cod_data_source_block I
_cod_depositor_comments
;
The following automatic conversions were performed:
'_symmetry_cell_setting' value 'Monoclinic' changed to 'monoclinic'
according to '/home/saulius/struct/CIF-dictionaries/cif_core.dic'
dictionary named 'cif_core.dic' version 2.4.1 from 2010-06-29.

Automatic conversion script
Id: cif_fix_enum 1527 2010-12-29 10:47:43Z saulius 

The following automatic conversions were performed:

'_symmetry_cell_setting' value 'Monoclinic' changed to 'monoclinic'
according to /home/saulius/struct/CIF-dictionaries/cif_core.dic
dictionary named 'cif_core.dic' version 2.4.1 from 2010-06-29.

Automatic conversion script
Id: cif_fix_values 1715 2011-07-08 13:25:40Z adriana 
;
_cod_original_sg_symbol_H-M 'C 2/c'
_cod_database_code 2201853
_cod_database_fobs_code 2201853

loop_
_symmetry_equiv_pos_as_xyz
'x, y, z'
'-x, y, -z+1/2'
'x+1/2, y+1/2, z'
'-x+1/2, y+1/2, -z+1/2'
'-x, -y, -z'
'x, -y, z-1/2'
'-x+1/2, -y+1/2, -z'
'x+1/2, -y+1/2, z-1/2'

loop_
_atom_site_label
_atom_site_fract_x
_atom_site_fract_y
_atom_site_fract_z
_atom_site_U_iso_or_equiv
_atom_site_adp_type
_atom_site_calc_flag
_atom_site_refinement_flags
_atom_site_occupancy
_atom_site_disorder_assembly
_atom_site_disorder_group
_atom_site_type_symbol
Sm1 0.5000 0.00112(2) 0.7500 0.02381(10) Uani d S 1 . . Sm
Cl1 0.42150(6) 0.02205(8) 0.58340(7) 0.0366(3) Uani d . 1 . . Cl
O1 0.5000 0.1879(3) 0.7500 0.0415(12) Uani d S 1 . . O
N1 0.4023(2) 0.0618(2) 0.7775(2) 0.0296(8) Uani d . 1 . . N
N2 0.3473(2) 0.1300(3) 0.8428(2) 0.0355(9) Uani d . 1 . . N
C1 0.5000 -0.1807(4) 0.7500 0.0218(11) Uani d S 1 . . C
C2 0.4472(2) -0.2356(3) 0.7569(2) 0.0236(8) Uani d . 1 . . C
C3 0.4467(3) -0.3361(3) 0.7558(3) 0.0328(10) Uani d . 1 . . C
H3A 0.4097 -0.3701 0.7591 0.039 Uiso calc R 1 . . H
C4 0.5000 -0.3860(4) 0.7500 0.0381(16) Uani d S 1 . . C
H4A 0.5000 -0.4542 0.7500 0.046 Uiso calc SR 1 . . H
C5 0.3268(2) -0.1626(3) 0.6954(3) 0.0289(9) Uani d . 1 . . C
C6 0.2729(2) -0.1211(3) 0.7072(3) 0.0330(10) Uani d . 1 . . C
H6A 0.2313 -0.1037 0.6591 0.040 Uiso calc R 1 . . H
C7 0.2781(3) -0.1043(3) 0.7876(3) 0.0360(10) Uani d . 1 . . C
C8 0.3388(3) -0.1306(3) 0.8572(3) 0.0349(10) Uani d . 1 . . C
H8A 0.3426 -0.1207 0.9123 0.042 Uiso calc R 1 . . H
C9 0.3945(2) -0.1710(3) 0.8487(3) 0.0280(9) Uani d . 1 . . C
C10 0.3885(2) -0.1878(3) 0.7670(2) 0.0245(8) Uani d . 1 . . C
C11 0.3181(2) -0.1813(4) 0.6068(3) 0.0377(11) Uani d . 1 . . C
H11A 0.2751 -0.1510 0.5656 0.057 Uiso calc R 1 . . H
H11B 0.3158 -0.2507 0.5965 0.057 Uiso calc R 1 . . H
H11C 0.3578 -0.1543 0.6008 0.057 Uiso calc R 1 . . H
C12 0.2184(3) -0.0596(5) 0.7987(4) 0.0575(15) Uani d . 1 . . C
H12A 0.2320 -0.0506 0.8591 0.086 Uiso calc R 1 . . H
H12B 0.1778 -0.1020 0.7741 0.086 Uiso calc R 1 . . H
H12C 0.2067 0.0028 0.7699 0.086 Uiso calc R 1 . . H
C13 0.4611(3) -0.1948(4) 0.9268(3) 0.0382(11) Uani d . 1 . . C
H13A 0.4558 -0.1787 0.9776 0.057 Uiso calc R 1 . . H
H13B 0.4995 -0.1575 0.9262 0.057 Uiso calc R 1 . . H
H13C 0.4711 -0.2635 0.9270 0.057 Uiso calc R 1 . . H
C14 0.4011(2) 0.0756(3) 0.8510(3) 0.0327(10) Uani d . 1 . . C
H14A 0.4344 0.0498 0.9032 0.039 Uiso calc R 1 . . H
C15 0.3107(3) 0.1532(4) 0.7585(3) 0.0408(11) Uani d . 1 . . C
H15A 0.2701 0.1917 0.7333 0.049 Uiso calc R 1 . . H
C16 0.3442(3) 0.1101(4) 0.7190(3) 0.0398(11) Uani d . 1 . . C
H16A 0.3302 0.1124 0.6598 0.048 Uiso calc R 1 . . H
C17 0.3300(3) 0.1593(4) 0.9111(3) 0.0498(13) Uani d . 1 . . C
H17A 0.3646 0.1330 0.9650 0.075 Uiso calc R 1 . . H
H17B 0.2838 0.1349 0.8993 0.075 Uiso calc R 1 . . H
H17C 0.3301 0.2295 0.9146 0.075 Uiso calc R 1 . . H
C18 0.4905(4) 0.2485(4) 0.6794(4) 0.0607(17) Uani d . 1 . . C
H18A 0.5291 0.2391 0.6641 0.073 Uiso calc R 1 . . H
H18B 0.4462 0.2325 0.6296 0.073 Uiso calc R 1 . . H
C19 0.4891(5) 0.3474(4) 0.7051(4) 0.093(3) Uani d . 1 . . C
H19A 0.4416 0.3741 0.6747 0.111 Uiso calc R 1 . . H
H19B 0.5210 0.3873 0.6917 0.111 Uiso calc R 1 . . H
C20 0.1582(4) 0.0697(6) 0.5155(5) 0.081(2) Uani d . 1 . . C
C21 0.1296(3) 0.0760(5) 0.5734(4) 0.0617(18) Uani d . 1 . . C
H21A 0.1373 0.1322 0.6069 0.074 Uiso calc R 1 . . H
C22 0.0909(4) 0.0026(6) 0.5821(5) 0.084(3) Uani d . 1 . . C
H22A 0.0728 0.0088 0.6221 0.101 Uiso calc R 1 . . H
C23 0.0781(4) -0.0763(6) 0.5366(4) 0.077(2) Uani d . 1 . . C
H23A 0.0513 -0.1266 0.5437 0.092 Uiso calc R 1 . . H
C24 0.1045(3) -0.0850(5) 0.4777(4) 0.0600(17) Uani d . 1 . . C
H24A 0.0943 -0.1418 0.4446 0.072 Uiso calc R 1 . . H
C25 0.1443(4) -0.0162(5) 0.4651(4) 0.0658(18) Uani d . 1 . . C
H25A 0.1620 -0.0247 0.4250 0.079 Uiso calc R 1 . . H
C26 0.2002(6) 0.1452(7) 0.5039(6) 0.118(4) Uani d . 1 . . C
H26A 0.2049 0.1988 0.5419 0.177 Uiso calc R 1 . . H
H26B 0.1776 0.1676 0.4451 0.177 Uiso calc R 1 . . H
H26C 0.2463 0.1197 0.5167 0.177 Uiso calc R 1 . . H

loop_
_atom_site_aniso_label
_atom_site_aniso_U_11
_atom_site_aniso_U_22
_atom_site_aniso_U_33
_atom_site_aniso_U_12
_atom_site_aniso_U_13
_atom_site_aniso_U_23
Sm1 0.03036(17) 0.01505(14) 0.02346(15) 0.000 0.00974(11) 0.000
Cl1 0.0414(6) 0.0337(6) 0.0254(5) -0.0050(4) 0.0065(4) 0.0015(4)
O1 0.057(3) 0.020(2) 0.055(3) 0.000 0.032(3) 0.000
N1 0.032(2) 0.0223(18) 0.0344(19) -0.0004(14) 0.0147(16) 0.0003(14)
N2 0.038(2) 0.030(2) 0.039(2) 0.0062(17) 0.0173(18) 0.0014(16)
C1 0.025(3) 0.018(3) 0.022(3) 0.000 0.011(2) 0.000
C2 0.025(2) 0.0204(19) 0.0228(19) -0.0026(15) 0.0088(16) 0.0000(15)
C3 0.042(3) 0.021(2) 0.036(2) -0.0063(18) 0.018(2) -0.0005(17)
C4 0.054(4) 0.018(3) 0.046(4) 0.000 0.026(3) 0.000
C5 0.029(2) 0.028(2) 0.030(2) -0.0089(17) 0.0132(18) -0.0005(17)
C6 0.022(2) 0.033(2) 0.040(2) -0.0019(18) 0.0108(19) 0.0033(19)
C7 0.034(3) 0.031(2) 0.051(3) -0.0022(19) 0.025(2) 0.000(2)
C8 0.045(3) 0.035(2) 0.031(2) -0.008(2) 0.023(2) -0.0023(19)
C9 0.031(2) 0.023(2) 0.029(2) -0.0036(17) 0.0135(18) 0.0001(16)
C10 0.029(2) 0.0176(18) 0.026(2) -0.0048(15) 0.0116(17) -0.0006(15)
C11 0.031(3) 0.049(3) 0.028(2) -0.007(2) 0.0084(19) 0.001(2)
C12 0.051(4) 0.067(4) 0.068(4) 0.010(3) 0.039(3) 0.001(3)
C13 0.041(3) 0.045(3) 0.025(2) 0.000(2) 0.012(2) 0.0029(19)
C14 0.031(2) 0.024(2) 0.040(2) 0.0022(18) 0.013(2) 0.0028(18)
C15 0.032(3) 0.047(3) 0.039(3) 0.008(2) 0.012(2) 0.003(2)
C16 0.040(3) 0.040(3) 0.034(2) 0.009(2) 0.011(2) 0.005(2)
C17 0.056(4) 0.051(3) 0.048(3) 0.014(3) 0.029(3) 0.001(2)
C18 0.099(5) 0.027(3) 0.059(4) 0.007(3) 0.037(4) 0.009(2)
C19 0.164(9) 0.026(3) 0.073(4) 0.004(4) 0.039(5) 0.005(3)
C20 0.058(4) 0.063(4) 0.076(5) 0.009(3) -0.010(4) 0.010(4)
C21 0.044(4) 0.067(4) 0.053(4) 0.013(3) 0.004(3) -0.025(3)
C22 0.041(4) 0.101(6) 0.086(5) 0.009(4) 0.007(3) -0.034(5)
C23 0.054(4) 0.096(6) 0.062(4) 0.024(4) 0.010(3) -0.016(4)
C24 0.058(4) 0.065(4) 0.045(3) 0.022(3) 0.012(3) -0.002(3)
C25 0.069(4) 0.058(4) 0.054(4) 0.011(3) 0.013(3) 0.001(3)
C26 0.124(8) 0.094(7) 0.088(6) -0.009(6) 0.004(6) 0.022(5)

loop_
_atom_type_symbol
_atom_type_description
_atom_type_scat_dispersion_real
_atom_type_scat_dispersion_imag
_atom_type_scat_source
C C 0.0033 0.0016 'International Tables Vol C Tables 4.2.6.8 and 6.1.1.4'
H H 0.0000 0.0000 'International Tables Vol C Tables 4.2.6.8 and 6.1.1.4'
N N 0.0061 0.0033 'International Tables Vol C Tables 4.2.6.8 and 6.1.1.4'
O O 0.0106 0.0060 'International Tables Vol C Tables 4.2.6.8 and 6.1.1.4'
Cl Cl 0.1484 0.1585 'International Tables Vol C Tables 4.2.6.8 and 6.1.1.4'
Sm Sm -0.1638 3.4418 'International Tables Vol C Tables 4.2.6.8 and 6.1.1.4'

loop_
_geom_angle_atom_site_label_1
_geom_angle_atom_site_label_2
_geom_angle_atom_site_label_3
_geom_angle_site_symmetry_1
_geom_angle_site_symmetry_3
_geom_angle
_geom_angle_publ_flag
N1 Sm1 N1 2_656 . 140.56(16) yes
N1 Sm1 C1 2_656 . 109.72(8) ?
N1 Sm1 C1 . . 109.72(8) yes
N1 Sm1 O1 2_656 . 70.28(8) ?
N1 Sm1 O1 . . 70.28(8) yes
C1 Sm1 O1 . . 180 yes
N1 Sm1 Cl1 2_656 . 85.48(9) .
N1 Sm1 Cl1 . . 90.30(9) yes
C1 Sm1 Cl1 . . 96.25(2) yes
O1 Sm1 Cl1 . . 83.75(2) yes
N1 Sm1 Cl1 2_656 2_656 90.30(9) ?
N1 Sm1 Cl1 . 2_656 85.48(9) yes
C1 Sm1 Cl1 . 2_656 96.25(2) ?
O1 Sm1 Cl1 . 2_656 83.75(2) ?
Cl1 Sm1 Cl1 . 2_656 167.50(5) yes
C18 O1 C18 . 2_656 108.5(5) ?
C18 O1 Sm1 . . 125.8(3) ?
C18 O1 Sm1 2_656 . 125.8(3) ?
C14 N1 C16 . . 104.8(4) ?
C14 N1 Sm1 . . 128.7(3) ?
C16 N1 Sm1 . . 124.8(3) ?
C14 N2 C15 . . 107.4(4) ?
C14 N2 C17 . . 126.4(4) ?
C15 N2 C17 . . 126.2(4) ?
C2 C1 C2 2_656 . 114.7(5) ?
C2 C1 Sm1 2_656 . 122.6(2) ?
C2 C1 Sm1 . . 122.6(2) ?
C3 C2 C1 . . 122.7(4) ?
C3 C2 C10 . . 116.1(4) ?
C1 C2 C10 . . 121.1(4) ?
C2 C3 C4 . . 120.0(4) ?
C2 C3 H3A . . 120.0 ?
C4 C3 H3A . . 120.0 ?
C3 C4 C3 2_656 . 119.7(6) ?
C3 C4 H4A 2_656 . 120.1 ?
C3 C4 H4A . . 120.1 ?
C6 C5 C10 . . 118.8(4) ?
C6 C5 C11 . . 120.0(4) ?
C10 C5 C11 . . 121.2(4) ?
C5 C6 C7 . . 122.0(4) ?
C5 C6 H6A . . 119.0 ?
C7 C6 H6A . . 119.0 ?
C8 C7 C6 . . 118.3(4) ?
C8 C7 C12 . . 120.8(5) ?
C6 C7 C12 . . 120.9(5) ?
C7 C8 C9 . . 121.9(4) ?
C7 C8 H8A . . 119.1 ?
C9 C8 H8A . . 119.1 ?
C8 C9 C10 . . 119.2(4) ?
C8 C9 C13 . . 120.0(4) ?
C10 C9 C13 . . 120.8(4) ?
C5 C10 C9 . . 119.8(4) ?
C5 C10 C2 . . 120.4(4) ?
C9 C10 C2 . . 119.8(4) ?
C5 C11 H11A . . 109.5 ?
C5 C11 H11B . . 109.5 ?
H11A C11 H11B . . 109.5 ?
C5 C11 H11C . . 109.5 ?
H11A C11 H11C . . 109.5 ?
H11B C11 H11C . . 109.5 ?
C7 C12 H12A . . 109.5 ?
C7 C12 H12B . . 109.5 ?
H12A C12 H12B . . 109.5 ?
C7 C12 H12C . . 109.5 ?
H12A C12 H12C . . 109.5 ?
H12B C12 H12C . . 109.5 ?
C9 C13 H13A . . 109.5 ?
C9 C13 H13B . . 109.5 ?
H13A C13 H13B . . 109.5 ?
C9 C13 H13C . . 109.5 ?
H13A C13 H13C . . 109.5 ?
H13B C13 H13C . . 109.5 ?
N1 C14 N2 . . 111.8(4) ?
N1 C14 H14A . . 124.1 ?
N2 C14 H14A . . 124.1 ?
C16 C15 N2 . . 106.1(4) ?
C16 C15 H15A . . 127.0 ?
N2 C15 H15A . . 127.0 ?
C15 C16 N1 . . 109.9(4) ?
C15 C16 H16A . . 125.0 ?
N1 C16 H16A . . 125.0 ?
N2 C17 H17A . . 109.5 ?
N2 C17 H17B . . 109.5 ?
H17A C17 H17B . . 109.5 ?
N2 C17 H17C . . 109.5 ?
H17A C17 H17C . . 109.5 ?
H17B C17 H17C . . 109.5 ?
C19 C18 O1 . . 107.4(5) ?
C19 C18 H18A . . 110.2 ?
O1 C18 H18A . . 110.2 ?
C19 C18 H18B . . 110.2 ?
O1 C18 H18B . . 110.2 ?
H18A C18 H18B . . 108.5 ?
C18 C19 C19 . 2_656 107.6(4) ?
C18 C19 H19A . . 110.2 ?
C19 C19 H19A 2_656 . 110.2 ?
C18 C19 H19B . . 110.2 ?
C19 C19 H19B 2_656 . 110.2 ?
H19A C19 H19B . . 108.5 ?
C25 C20 C21 . . 117.5(7) ?
C25 C20 C26 . . 118.8(9) ?
C21 C20 C26 . . 123.7(8) ?
C22 C21 C20 . . 121.2(7) ?
C22 C21 H21A . . 119.4 ?
C20 C21 H21A . . 119.4 ?
C23 C22 C21 . . 121.7(9) ?
C23 C22 H22A . . 119.1 ?
C21 C22 H22A . . 119.1 ?
C22 C23 C24 . . 118.9(9) ?
C22 C23 H23A . . 120.5 ?
C24 C23 H23A . . 120.5 ?
C25 C24 C23 . . 123.6(7) ?
C25 C24 H24A . . 118.2 ?
C23 C24 H24A . . 118.2 ?
C24 C25 C20 . . 116.9(7) ?
C24 C25 H25A . . 121.5 ?
C20 C25 H25A . . 121.5 ?
C20 C26 H26A . . 109.5 ?
C20 C26 H26B . . 109.5 ?
H26A C26 H26B . . 109.5 ?
C20 C26 H26C . . 109.5 ?
H26A C26 H26C . . 109.5 ?
H26B C26 H26C . . 109.5 ?

loop_
_geom_bond_atom_site_label_1
_geom_bond_atom_site_label_2
_geom_bond_site_symmetry_2
_geom_bond_distance
_geom_bond_publ_flag
Sm1 N1 2_656 2.505(4) ?
Sm1 N1 . 2.505(4) yes
Sm1 C1 . 2.532(5) yes
Sm1 O1 . 2.601(4) yes
Sm1 Cl1 . 2.6754(10) yes
Sm1 Cl1 2_656 2.6754(10) ?
O1 C18 . 1.442(6) ?
O1 C18 2_656 1.442(6) ?
N1 C14 . 1.324(6) ?
N1 C16 . 1.388(6) ?
N2 C14 . 1.335(6) ?
N2 C15 . 1.377(6) ?
N2 C17 . 1.470(6) ?
C1 C2 2_656 1.418(5) ?
C1 C2 . 1.418(5) ?
C2 C3 . 1.400(6) ?
C2 C10 . 1.507(6) ?
C3 C4 . 1.383(6) ?
C3 H3A . 0.950 ?
C4 C3 2_656 1.383(6) ?
C4 H4A . 0.950 ?
C5 C6 . 1.392(6) ?
C5 C10 . 1.409(6) ?
C5 C11 . 1.514(6) ?
C6 C7 . 1.394(7) ?
C6 H6A . 0.950 ?
C7 C8 . 1.384(7) ?
C7 C12 . 1.515(7) ?
C8 C9 . 1.390(7) ?
C8 H8A . 0.950 ?
C9 C10 . 1.410(6) ?
C9 C13 . 1.516(6) ?
C11 H11A . 0.980 ?
C11 H11B . 0.980 ?
C11 H11C . 0.980 ?
C12 H12A . 0.980 ?
C12 H12B . 0.980 ?
C12 H12C . 0.980 ?
C13 H13A . 0.980 ?
C13 H13B . 0.980 ?
C13 H13C . 0.980 ?
C14 H14A . 0.950 ?
C15 C16 . 1.348(7) ?
C15 H15A . 0.950 ?
C16 H16A . 0.950 ?
C17 H17A . 0.980 ?
C17 H17B . 0.980 ?
C17 H17C . 0.980 ?
C18 C19 . 1.455(8) ?
C18 H18A . 0.990 ?
C18 H18B . 0.990 ?
C19 C19 2_656 1.440(14) ?
C19 H19A . 0.990 ?
C19 H19B . 0.990 ?
C20 C25 . 1.441(10) ?
C20 C21 . 1.411(11) ?
C20 C26 . 1.459(12) ?
C21 C22 . 1.369(11) ?
C21 H21A . 0.950 ?
C22 C23 . 1.316(10) ?
C22 H22A . 0.950 ?
C23 C24 . 1.395(10) ?
C23 H23A . 0.950 ?
C24 C25 . 1.367(10) ?
C24 H24A . 0.950 ?
C25 H25A . 0.950 ?
C26 H26A . 0.980 ?
C26 H26B . 0.980 ?
C26 H26C . 0.980 ?
